data_2101261
loop_
_publ_author_name
'van Eijck, B. P.'
'Mooij, W. T. M.'
'Kroon, J.'

_publ_section_title
;
 Attempted prediction of the crystal structures of six monosaccharides
;
_journal_issue 1
_journal_name_full 'Acta Crystallographica Section B'
_journal_page_first 99
_journal_page_last 103
_journal_paper_doi 10.1107/S0108768194009651
_journal_volume 51
_journal_year 1995
_chemical_formula_moiety 'C6 H12 O6'
_chemical_formula_sum 'C6 H12 O6'
_chemical_formula_weight 180.09
_symmetry_cell_setting orthorhombic
_symmetry_space_group_name_Hall 'P 2ac 2ab'
_symmetry_space_group_name_H-M 'P 21 21 21'
_cell_angle_alpha 90.
_cell_angle_beta 90.
_cell_angle_gamma 90.
_cell_formula_units_Z 8
_cell_length_a 7.49
_cell_length_b 7.78
_cell_length_c 11.66
_cell_volume 679.454
_cod_data_source_file sh0057.cif
_cod_data_source_block sh0057a
_cod_original_cell_volume 679.45
_cod_database_code 2101261

loop_
_atom_site_label
_atom_site_fract_x
_atom_site_fract_y
_atom_site_fract_z
C1 .356 .384 .280
C2 .248 .223 .310
C3 .061 .267 .353
C4 .063 .408 .446
C5 .167 .562 .397
C6 .176 .715 .479
O1 .542 .345 .270
O2 .232 .115 .209
O3 -.027 .114 .394
O4 .135 .352 .554
O5 .348 .515 .367
O6 .224 .868 .417
H(O1) .575 .263 .336
H(O2) .340 .036 .202
H(O3) .068 .020 .409
H(O4) .272 .368 .555
H(O6) .322 .839 .358
H(C1) .303 .439 .200
H(C2) .319 .155 .379
H(C3) -.013 .319 .280
H(C4) -.076 .450 .457
H(C5) .099 .604 .319
H(C61) .276 .687 .545
H(C62) .046 .731 .522
